data_1515072
loop_
_publ_author_name
'Meng, Wei'
'Zhao, Hai-Tao'
'Nie, Jing'
'Zheng, Yan'
'Fu, Aiping'
'Ma, Jun-An'

_publ_section_title
;
 Allenoate-derived 1,5-, 1,7-, and 1,9-zwitterions as highly versatile
 coupling-partners for phosphine-triggered cycloaddition reactions
;
_journal_issue 10
_journal_name_full 'Chemical Science'
_journal_page_first 3053
_journal_paper_doi 10.1039/c2sc20805a
_journal_volume 3
_journal_year 2012
_chemical_formula_sum 'C28 H26 O4'
_chemical_formula_weight 426.49
_chemical_name_systematic
;
?
;
_space_group_IT_number 14
_symmetry_cell_setting monoclinic
_symmetry_space_group_name_Hall '-P 2yn'
_symmetry_space_group_name_H-M 'P 1 21/n 1'
_atom_sites_solution_hydrogens geom
_atom_sites_solution_primary direct
_atom_sites_solution_secondary difmap
_audit_creation_method SHELXL-97
_cell_angle_alpha 90.00
_cell_angle_beta 104.203(8)
_cell_angle_gamma 90.00
_cell_formula_units_Z 4
_cell_length_a 13.830(3)
_cell_length_b 8.0116(14)
_cell_length_c 21.166(4)
_cell_measurement_reflns_used 4961
_cell_measurement_temperature 294(2)
_cell_measurement_theta_max 27.5
_cell_measurement_theta_min 3.0
_cell_volume 2273.5(8)
_computing_cell_refinement CRYSTALCLEAR
_computing_data_collection CRYSTALCLEAR
_computing_data_reduction CRYSTALCLEAR
_computing_molecular_graphics 'Bruker SHELXTL'
_computing_publication_material 'Bruker SHELXTL'
_computing_structure_refinement 'SHELXL-97 (Sheldrick, 1997)'
_computing_structure_solution 'SHELXS-97 (Sheldrick, 1990)'
_diffrn_ambient_temperature 294(2)
_diffrn_detector_area_resol_mean 13.6612
_diffrn_measured_fraction_theta_full 0.993
_diffrn_measured_fraction_theta_max 0.993
_diffrn_measurement_device_type RigakuMERCURY375R
_diffrn_measurement_method 'profile data from \w-scans'
_diffrn_radiation_monochromator graphite
_diffrn_radiation_source 'fine-focus sealed tube'
_diffrn_radiation_type MoK\a
_diffrn_radiation_wavelength 0.71073
_diffrn_reflns_av_R_equivalents 0.0513
_diffrn_reflns_av_sigmaI/netI 0.0312
_diffrn_reflns_limit_h_max 17
_diffrn_reflns_limit_h_min -17
_diffrn_reflns_limit_k_max 10
_diffrn_reflns_limit_k_min -10
_diffrn_reflns_limit_l_max 27
_diffrn_reflns_limit_l_min -27
_diffrn_reflns_number 22903
_diffrn_reflns_theta_full 27.46
_diffrn_reflns_theta_max 27.46
_diffrn_reflns_theta_min 3.00
_exptl_absorpt_coefficient_mu 0.082
_exptl_absorpt_correction_T_max 0.9894
_exptl_absorpt_correction_T_min 0.9717
_exptl_absorpt_correction_type multi-scan
_exptl_crystal_colour colorless
_exptl_crystal_density_diffrn 1.246
_exptl_crystal_density_method 'not measured'
_exptl_crystal_description block
_exptl_crystal_F_000 904
_exptl_crystal_size_max 0.35
_exptl_crystal_size_mid 0.25
_exptl_crystal_size_min 0.13
_refine_diff_density_max 0.275
_refine_diff_density_min -0.210
_refine_diff_density_rms 0.044
_refine_ls_extinction_method none
_refine_ls_goodness_of_fit_ref 1.051
_refine_ls_hydrogen_treatment constr
_refine_ls_matrix_type full
_refine_ls_number_parameters 292
_refine_ls_number_reflns 5175
_refine_ls_number_restraints 0
_refine_ls_restrained_S_all 1.051
_refine_ls_R_factor_all 0.0768
_refine_ls_R_factor_gt 0.0616
_refine_ls_shift/su_max 0.001
_refine_ls_shift/su_mean 0.000
_refine_ls_structure_factor_coef Fsqd
_refine_ls_weighting_details 'calc w=1/[\s^2^(Fo^2^)+(0.1039P)^2^+0.3483P] where P=(Fo^2^+2Fc^2^)/3'
_refine_ls_weighting_scheme calc
_refine_ls_wR_factor_gt 0.1690
_refine_ls_wR_factor_ref 0.1851
_reflns_number_gt 3969
_reflns_number_total 5175
_reflns_threshold_expression >2sigma(I)
_cod_data_source_file c2sc20805a.txt
_cod_data_source_block 110622c
_cod_depositor_comments
;
The following automatic conversions were performed:

'_symmetry_cell_setting' value 'MONOCLINIC' changed to 'monoclinic'
according to
/usr/data/users/saulius/automatic-downloads/retrospective/RSC/lib/dictionaries/cif_core.dic
dictionary named 'cif_core.dic' version 2.4.2 from 2011-04-26.

Automatic conversion script
Id: cif_fix_values 2281 2013-09-26 08:29:07Z andrius 
;
_cod_original_sg_symbol_H-M P2(1)/n
_cod_database_code 1515072

loop_
_symmetry_equiv_pos_as_xyz
'x, y, z'
'-x+1/2, y+1/2, -z+1/2'
'-x, -y, -z'
'x-1/2, -y-1/2, z-1/2'

loop_
_atom_site_label
_atom_site_type_symbol
_atom_site_fract_x
_atom_site_fract_y
_atom_site_fract_z
_atom_site_U_iso_or_equiv
_atom_site_adp_type
_atom_site_occupancy
_atom_site_symmetry_multiplicity
_atom_site_calc_flag
_atom_site_refinement_flags
C1 C 0.12322(12) 0.6109(2) 0.90833(8) 0.0444(4) Uani 1 1 d .
C2 C 0.05335(13) 0.6726(2) 0.94258(9) 0.0516(4) Uani 1 1 d .
H2 H 0.0727 0.6822 0.9877 0.062 Uiso 1 1 calc R
C3 C -0.04081(14) 0.7177(3) 0.91055(11) 0.0608(5) Uani 1 1 d .
H3 H -0.0843 0.7584 0.9341 0.073 Uiso 1 1 calc R
C4 C -0.07324(15) 0.7037(3) 0.84285(11) 0.0644(5) Uani 1 1 d .
H4 H -0.1376 0.7360 0.8217 0.077 Uiso 1 1 calc R
C5 C -0.01095(15) 0.6434(3) 0.80826(10) 0.0624(5) Uani 1 1 d .
H5 H -0.0338 0.6328 0.7633 0.075 Uiso 1 1 calc R
C6 C 0.08906(14) 0.5953(2) 0.83881(9) 0.0509(4) Uani 1 1 d .
C7 C 0.15407(16) 0.5310(3) 0.80413(9) 0.0598(5) Uani 1 1 d .
H7 H 0.1321 0.5213 0.7591 0.072 Uiso 1 1 calc R
C8 C 0.25032(15) 0.4811(2) 0.83421(9) 0.0545(4) Uani 1 1 d .
C9 C 0.31611(19) 0.4153(3) 0.79771(11) 0.0731(6) Uani 1 1 d .
H9 H 0.2933 0.4023 0.7529 0.088 Uiso 1 1 calc R
C10 C 0.4111(2) 0.3718(3) 0.82736(13) 0.0771(7) Uani 1 1 d .
H10 H 0.4529 0.3308 0.8027 0.093 Uiso 1 1 calc R
C11 C 0.44664(16) 0.3883(3) 0.89496(11) 0.0636(5) Uani 1 1 d .
H11 H 0.5120 0.3583 0.9148 0.076 Uiso 1 1 calc R
C12 C 0.38610(13) 0.4479(2) 0.93179(10) 0.0520(4) Uani 1 1 d .
H12 H 0.4110 0.4577 0.9766 0.062 Uiso 1 1 calc R
C13 C 0.28548(13) 0.4957(2) 0.90332(8) 0.0460(4) Uani 1 1 d .
C14 C 0.22142(12) 0.56168(19) 0.93994(8) 0.0420(4) Uani 1 1 d .
C15 C 0.25594(11) 0.57965(18) 1.01231(8) 0.0398(3) Uani 1 1 d .
C16 C 0.26499(11) 0.75008(19) 1.03991(7) 0.0399(3) Uani 1 1 d .
C17 C 0.29837(13) 0.8861(2) 1.00169(8) 0.0469(4) Uani 1 1 d .
C18 C 0.3914(2) 0.9522(3) 0.92528(12) 0.0756(6) Uani 1 1 d .
H18A H 0.4238 1.0483 0.9494 0.091 Uiso 1 1 calc R
H18B H 0.3320 0.9903 0.8939 0.091 Uiso 1 1 calc R
C19 C 0.4591(2) 0.8710(4) 0.89144(15) 0.0982(9) Uani 1 1 d .
H19A H 0.5144 0.8235 0.9229 0.147 Uiso 1 1 calc R
H19B H 0.4833 0.9519 0.8656 0.147 Uiso 1 1 calc R
H19C H 0.4241 0.7843 0.8637 0.147 Uiso 1 1 calc R
C20 C 0.24469(11) 0.78875(19) 1.09775(8) 0.0412(3) Uani 1 1 d .
C21 C 0.26658(16) 0.9531(2) 1.13248(10) 0.0584(5) Uani 1 1 d .
H21A H 0.3167 1.0114 1.1168 0.088 Uiso 1 1 calc R
H21B H 0.2902 0.9339 1.1785 0.088 Uiso 1 1 calc R
H21C H 0.2068 1.0190 1.1244 0.088 Uiso 1 1 calc R
C22 C 0.19966(12) 0.6523(2) 1.13093(8) 0.0422(4) Uani 1 1 d .
H22 H 0.1510 0.5925 1.0970 0.051 Uiso 1 1 calc R
C23 C 0.14513(13) 0.7167(2) 1.17967(8) 0.0459(4) Uani 1 1 d .
C24 C -0.00435(15) 0.8512(3) 1.18791(10) 0.0617(5) Uani 1 1 d .
H24A H 0.0272 0.9474 1.2123 0.074 Uiso 1 1 calc R
H24B H -0.0157 0.7678 1.2185 0.074 Uiso 1 1 calc R
C25 C -0.10049(16) 0.9002(3) 1.14262(14) 0.0796(7) Uani 1 1 d .
H25A H -0.0883 0.9833 1.1128 0.119 Uiso 1 1 calc R
H25B H -0.1444 0.9448 1.1672 0.119 Uiso 1 1 calc R
H25C H -0.1307 0.8040 1.1186 0.119 Uiso 1 1 calc R
C26 C 0.28249(13) 0.5334(2) 1.15893(9) 0.0497(4) Uani 1 1 d .
H26 H 0.3099 0.5296 1.2037 0.060 Uiso 1 1 calc R
C27 C 0.31631(13) 0.4336(2) 1.11935(9) 0.0511(4) Uani 1 1 d .
H27 H 0.3648 0.3553 1.1375 0.061 Uiso 1 1 calc R
C28 C 0.28139(12) 0.4405(2) 1.04923(9) 0.0461(4) Uani 1 1 d .
H28 H 0.2758 0.3393 1.0271 0.055 Uiso 1 1 calc R
O1 O 0.26944(14) 1.02771(17) 0.99884(8) 0.0760(5) Uani 1 1 d .
O2 O 0.36438(10) 0.83252(16) 0.96978(7) 0.0574(3) Uani 1 1 d .
O3 O 0.17413(11) 0.7092(2) 1.23779(6) 0.0647(4) Uani 1 1 d .
O4 O 0.05847(10) 0.78385(18) 1.14850(6) 0.0567(3) Uani 1 1 d .

loop_
_atom_site_aniso_label
_atom_site_aniso_U_11
_atom_site_aniso_U_22
_atom_site_aniso_U_33
_atom_site_aniso_U_23
_atom_site_aniso_U_13
_atom_site_aniso_U_12
C1 0.0444(8) 0.0383(8) 0.0494(9) 0.0019(6) 0.0098(7) -0.0061(6)
C2 0.0459(9) 0.0516(10) 0.0570(10) 0.0003(8) 0.0118(8) -0.0018(7)
C3 0.0454(9) 0.0622(12) 0.0748(13) 0.0069(9) 0.0148(9) 0.0001(8)
C4 0.0462(9) 0.0629(12) 0.0775(13) 0.0140(10) 0.0028(9) -0.0058(8)
C5 0.0609(11) 0.0645(12) 0.0540(10) 0.0102(9) -0.0009(9) -0.0149(9)
C6 0.0548(10) 0.0475(9) 0.0486(9) 0.0029(7) 0.0090(8) -0.0107(7)
C7 0.0710(12) 0.0644(12) 0.0426(9) -0.0007(8) 0.0112(9) -0.0110(10)
C8 0.0645(11) 0.0536(10) 0.0493(10) -0.0060(7) 0.0217(9) -0.0099(8)
C9 0.0890(16) 0.0821(15) 0.0575(12) -0.0156(10) 0.0359(12) -0.0091(12)
C10 0.0841(16) 0.0768(15) 0.0866(16) -0.0183(12) 0.0516(14) -0.0023(12)
C11 0.0628(11) 0.0549(11) 0.0816(14) -0.0084(10) 0.0340(11) -0.0008(9)
C12 0.0499(9) 0.0479(9) 0.0621(11) -0.0059(8) 0.0216(8) -0.0021(7)
C13 0.0506(9) 0.0403(8) 0.0503(9) -0.0055(7) 0.0188(7) -0.0079(7)
C14 0.0443(8) 0.0355(7) 0.0475(9) -0.0017(6) 0.0138(7) -0.0051(6)
C15 0.0386(7) 0.0364(7) 0.0461(8) -0.0011(6) 0.0139(6) -0.0009(6)
C16 0.0394(7) 0.0358(8) 0.0435(8) 0.0010(6) 0.0084(6) 0.0009(6)
C17 0.0545(9) 0.0384(8) 0.0468(9) 0.0013(6) 0.0107(7) -0.0028(7)
C18 0.0851(15) 0.0668(13) 0.0841(15) 0.0198(11) 0.0384(13) -0.0082(11)
C19 0.112(2) 0.098(2) 0.105(2) 0.0214(16) 0.0676(18) -0.0008(17)
C20 0.0409(8) 0.0382(8) 0.0428(8) -0.0011(6) 0.0067(6) 0.0021(6)
C21 0.0703(12) 0.0472(10) 0.0597(11) -0.0129(8) 0.0198(9) -0.0071(8)
C22 0.0438(8) 0.0416(8) 0.0415(8) 0.0002(6) 0.0108(7) 0.0013(6)
C23 0.0485(9) 0.0451(8) 0.0445(9) -0.0014(7) 0.0120(7) -0.0008(7)
C24 0.0575(10) 0.0652(12) 0.0688(12) -0.0101(9) 0.0281(10) 0.0029(9)
C25 0.0555(12) 0.0826(16) 0.1045(19) -0.0003(13) 0.0267(12) 0.0112(11)
C26 0.0525(9) 0.0492(9) 0.0466(9) 0.0098(7) 0.0109(7) 0.0067(7)
C27 0.0521(9) 0.0436(9) 0.0594(10) 0.0132(7) 0.0174(8) 0.0112(7)
C28 0.0502(9) 0.0365(8) 0.0553(9) 0.0001(6) 0.0200(8) 0.0026(6)
O1 0.1080(12) 0.0404(7) 0.0892(11) 0.0142(7) 0.0423(10) 0.0112(7)
O2 0.0631(8) 0.0482(7) 0.0684(8) 0.0062(6) 0.0304(7) -0.0061(6)
O3 0.0709(9) 0.0799(10) 0.0416(7) -0.0059(6) 0.0107(6) 0.0104(7)
O4 0.0520(7) 0.0699(8) 0.0509(7) 0.0006(6) 0.0178(6) 0.0125(6)

loop_
_atom_type_symbol
_atom_type_description
_atom_type_scat_dispersion_real
_atom_type_scat_dispersion_imag
_atom_type_scat_source
C C 0.0033 0.0016 'International Tables Vol C Tables 4.2.6.8 and 6.1.1.4'
H H 0.0000 0.0000 'International Tables Vol C Tables 4.2.6.8 and 6.1.1.4'
O O 0.0106 0.0060 'International Tables Vol C Tables 4.2.6.8 and 6.1.1.4'

loop_
_geom_angle_atom_site_label_1
_geom_angle_atom_site_label_2
_geom_angle_atom_site_label_3
_geom_angle
C14 C1 C2 123.09(15)
C14 C1 C6 119.77(16)
C2 C1 C6 117.12(16)
C3 C2 C1 121.45(18)
C3 C2 H2 119.3
C1 C2 H2 119.3
C2 C3 C4 121.1(2)
C2 C3 H3 119.4
C4 C3 H3 119.4
C5 C4 C3 119.87(18)
C5 C4 H4 120.1
C3 C4 H4 120.1
C4 C5 C6 121.80(18)
C4 C5 H5 119.1
C6 C5 H5 119.1
C7 C6 C5 122.69(17)
C7 C6 C1 118.68(17)
C5 C6 C1 118.61(18)
C8 C7 C6 122.45(17)
C8 C7 H7 118.8
C6 C7 H7 118.8
C7 C8 C13 119.59(17)
C7 C8 C9 121.63(18)
C13 C8 C9 118.78(19)
C10 C9 C8 121.1(2)
C10 C9 H9 119.4
C8 C9 H9 119.4
C9 C10 C11 120.44(19)
C9 C10 H10 119.8
C11 C10 H10 119.8
C12 C11 C10 120.4(2)
C12 C11 H11 119.8
C10 C11 H11 119.8
C11 C12 C13 121.67(18)
C11 C12 H12 119.2
C13 C12 H12 119.2
C14 C13 C12 123.08(16)
C14 C13 C8 119.34(16)
C12 C13 C8 117.54(16)
C1 C14 C13 120.16(15)
C1 C14 C15 119.06(14)
C13 C14 C15 120.78(14)
C28 C15 C16 123.11(15)
C28 C15 C14 118.90(14)
C16 C15 C14 117.94(13)
C20 C16 C15 123.44(14)
C20 C16 C17 118.74(14)
C15 C16 C17 117.81(14)
O1 C17 O2 122.74(16)
O1 C17 C16 124.94(17)
O2 C17 C16 112.31(14)
O2 C18 C19 108.7(2)
O2 C18 H18A 110.0
C19 C18 H18A 110.0
O2 C18 H18B 110.0
C19 C18 H18B 110.0
H18A C18 H18B 108.3
C18 C19 H19A 109.5
C18 C19 H19B 109.5
H19A C19 H19B 109.5
C18 C19 H19C 109.5
H19A C19 H19C 109.5
H19B C19 H19C 109.5
C16 C20 C21 125.45(15)
C16 C20 C22 116.96(14)
C21 C20 C22 117.55(14)
C20 C21 H21A 109.5
C20 C21 H21B 109.5
H21A C21 H21B 109.5
C20 C21 H21C 109.5
H21A C21 H21C 109.5
H21B C21 H21C 109.5
C26 C22 C23 114.15(13)
C26 C22 C20 106.36(13)
C23 C22 C20 113.66(13)
C26 C22 H22 107.4
C23 C22 H22 107.4
C20 C22 H22 107.4
O3 C23 O4 124.27(16)
O3 C23 C22 125.91(16)
O4 C23 C22 109.82(13)
O4 C24 C25 107.13(17)
O4 C24 H24A 110.3
C25 C24 H24A 110.3
O4 C24 H24B 110.3
C25 C24 H24B 110.3
H24A C24 H24B 108.5
C24 C25 H25A 109.5
C24 C25 H25B 109.5
H25A C25 H25B 109.5
C24 C25 H25C 109.5
H25A C25 H25C 109.5
H25B C25 H25C 109.5
C27 C26 C22 119.28(16)
C27 C26 H26 120.4
C22 C26 H26 120.4
C26 C27 C28 123.09(15)
C26 C27 H27 118.5
C28 C27 H27 118.5
C15 C28 C27 126.68(15)
C15 C28 H28 116.7
C27 C28 H28 116.7
C17 O2 C18 115.59(16)
C23 O4 C24 117.33(14)

loop_
_geom_bond_atom_site_label_1
_geom_bond_atom_site_label_2
_geom_bond_distance
C1 C14 1.415(2)
C1 C2 1.431(3)
C1 C6 1.436(2)
C2 C3 1.361(3)
C2 H2 0.9300
C3 C4 1.397(3)
C3 H3 0.9300
C4 C5 1.350(3)
C4 H4 0.9300
C5 C6 1.428(3)
C5 H5 0.9300
C6 C7 1.391(3)
C7 C8 1.386(3)
C7 H7 0.9300
C8 C13 1.428(2)
C8 C9 1.431(3)
C9 C10 1.355(4)
C9 H9 0.9300
C10 C11 1.401(3)
C10 H10 0.9300
C11 C12 1.363(3)
C11 H11 0.9300
C12 C13 1.426(3)
C12 H12 0.9300
C13 C14 1.415(2)
C14 C15 1.495(2)
C15 C28 1.357(2)
C15 C16 1.478(2)
C16 C20 1.357(2)
C16 C17 1.496(2)
C17 O1 1.199(2)
C17 O2 1.333(2)
C18 O2 1.456(2)
C18 C19 1.464(4)
C18 H18A 0.9700
C18 H18B 0.9700
C19 H19A 0.9600
C19 H19B 0.9600
C19 H19C 0.9600
C20 C21 1.502(2)
C20 C22 1.513(2)
C21 H21A 0.9600
C21 H21B 0.9600
C21 H21C 0.9600
C22 C26 1.496(2)
C22 C23 1.510(2)
C22 H22 0.9800
C23 O3 1.198(2)
C23 O4 1.331(2)
C24 O4 1.448(2)
C24 C25 1.488(3)
C24 H24A 0.9700
C24 H24B 0.9700
C25 H25A 0.9600
C25 H25B 0.9600
C25 H25C 0.9600
C26 C27 1.324(3)
C26 H26 0.9300
C27 C28 1.445(3)
C27 H27 0.9300
C28 H28 0.9300

loop_
_geom_torsion_atom_site_label_1
_geom_torsion_atom_site_label_2
_geom_torsion_atom_site_label_3
_geom_torsion_atom_site_label_4
_geom_torsion
C14 C1 C2 C3 -179.51(17)
C6 C1 C2 C3 -1.2(3)
C1 C2 C3 C4 0.6(3)
C2 C3 C4 C5 0.6(3)
C3 C4 C5 C6 -1.1(3)
C4 C5 C6 C7 179.25(19)
C4 C5 C6 C1 0.5(3)
C14 C1 C6 C7 0.2(2)
C2 C1 C6 C7 -178.13(16)
C14 C1 C6 C5 179.01(16)
C2 C1 C6 C5 0.7(2)
C5 C6 C7 C8 -178.51(18)
C1 C6 C7 C8 0.2(3)
C6 C7 C8 C13 -0.2(3)
C6 C7 C8 C9 -179.97(19)
C7 C8 C9 C10 177.9(2)
C13 C8 C9 C10 -1.9(3)
C8 C9 C10 C11 0.9(4)
C9 C10 C11 C12 0.2(3)
C10 C11 C12 C13 -0.2(3)
C11 C12 C13 C14 -178.46(17)
C11 C12 C13 C8 -0.8(3)
C7 C8 C13 C14 -0.2(3)
C9 C8 C13 C14 179.51(17)
C7 C8 C13 C12 -177.95(17)
C9 C8 C13 C12 1.8(3)
C2 C1 C14 C13 177.57(15)
C6 C1 C14 C13 -0.7(2)
C2 C1 C14 C15 -2.1(2)
C6 C1 C14 C15 179.67(14)
C12 C13 C14 C1 178.25(15)
C8 C13 C14 C1 0.7(2)
C12 C13 C14 C15 -2.1(2)
C8 C13 C14 C15 -179.66(14)
C1 C14 C15 C28 117.19(17)
C13 C14 C15 C28 -62.5(2)
C1 C14 C15 C16 -65.55(19)
C13 C14 C15 C16 114.79(17)
C28 C15 C16 C20 -38.0(2)
C14 C15 C16 C20 144.89(15)
C28 C15 C16 C17 142.01(16)
C14 C15 C16 C17 -35.1(2)
C20 C16 C17 O1 -35.3(3)
C15 C16 C17 O1 144.68(19)
C20 C16 C17 O2 145.31(15)
C15 C16 C17 O2 -34.7(2)
C15 C16 C20 C21 170.63(16)
C17 C16 C20 C21 -9.3(2)
C15 C16 C20 C22 -7.0(2)
C17 C16 C20 C22 173.00(14)
C16 C20 C22 C26 74.85(18)
C21 C20 C22 C26 -103.00(17)
C16 C20 C22 C23 -158.69(14)
C21 C20 C22 C23 23.5(2)
C26 C22 C23 O3 16.2(3)
C20 C22 C23 O3 -106.1(2)
C26 C22 C23 O4 -163.57(15)
C20 C22 C23 O4 74.18(18)
C23 C22 C26 C27 160.84(17)
C20 C22 C26 C27 -73.0(2)
C22 C26 C27 C28 4.0(3)
C16 C15 C28 C27 2.8(3)
C14 C15 C28 C27 179.88(15)
C26 C27 C28 C15 36.6(3)
O1 C17 O2 C18 -6.5(3)
C16 C17 O2 C18 172.86(17)
C19 C18 O2 C17 -176.5(2)
O3 C23 O4 C24 -0.2(3)
C22 C23 O4 C24 179.53(15)
C25 C24 O4 C23 -173.61(18)
